data_1555010
loop_
_publ_author_name
'Liu, Changqing'
'Wang, Bo'
'Guo, Ziyi'
'Zhang, Jitan'
'Xie, Meihua'

_publ_section_title
;
 Metal-free cascade rearrangement/radical addition/oxidative C--H
 annulation of propargyl alcohols with sodium sulfinates: access to
 2-sulfenylindenones
;
_journal_issue 15
_journal_name_full 'Organic Chemistry Frontiers'
_journal_page_first 2796
_journal_paper_doi 10.1039/C9QO00688E
_journal_volume 6
_journal_year 2019
_chemical_formula_sum 'C22 H14 Cl F O S'
_chemical_formula_weight 380.84
_space_group_crystal_system triclinic
_space_group_IT_number 2
_space_group_name_Hall '-P 1'
_space_group_name_H-M_alt 'P -1'
_atom_sites_solution_hydrogens geom
_audit_creation_method SHELXL-2018/1
_audit_update_record
;
2019-01-07 deposited with the CCDC.	2019-06-24 downloaded from the CCDC.
;
_cell_angle_alpha 95.3370(10)
_cell_angle_beta 91.5180(10)
_cell_angle_gamma 104.3610(10)
_cell_formula_units_Z 2
_cell_length_a 7.3464(2)
_cell_length_b 8.5371(3)
_cell_length_c 15.0907(5)
_cell_measurement_reflns_used 9842
_cell_measurement_temperature 273(2)
_cell_measurement_theta_max 27.52
_cell_measurement_theta_min 2.94
_cell_volume 911.69(5)
_computing_cell_refinement 'Bruker SAINT'
_computing_data_collection 'Bruker APEX2'
_computing_data_reduction 'Bruker SAINT'
_computing_molecular_graphics 'Bruker SHELXTL'
_computing_publication_material 'Bruker SHELXTL'
_computing_structure_refinement 'SHELXL-2018/1 (Sheldrick, 2018)'
_computing_structure_solution 'SHELXS-97 (Sheldrick 2008)'
_diffrn_ambient_temperature 273(2)
_diffrn_measured_fraction_theta_full 0.990
_diffrn_measured_fraction_theta_max 0.989
_diffrn_measurement_device_type 'Bruker APEX-II CCD'
_diffrn_measurement_method '\f and \w scans'
_diffrn_radiation_type MoK\a
_diffrn_radiation_wavelength 0.71073
_diffrn_reflns_av_R_equivalents 0.0259
_diffrn_reflns_av_unetI/netI 0.0143
_diffrn_reflns_Laue_measured_fraction_full 0.990
_diffrn_reflns_Laue_measured_fraction_max 0.989
_diffrn_reflns_limit_h_max 9
_diffrn_reflns_limit_h_min -9
_diffrn_reflns_limit_k_max 11
_diffrn_reflns_limit_k_min -11
_diffrn_reflns_limit_l_max 19
_diffrn_reflns_limit_l_min -19
_diffrn_reflns_number 36064
_diffrn_reflns_point_group_measured_fraction_full 0.990
_diffrn_reflns_point_group_measured_fraction_max 0.989
_diffrn_reflns_theta_full 25.242
_diffrn_reflns_theta_max 27.523
_diffrn_reflns_theta_min 2.866
_exptl_absorpt_coefficient_mu 0.341
_exptl_crystal_colour red
_exptl_crystal_density_diffrn 1.387
_exptl_crystal_description block
_exptl_crystal_F_000 392
_exptl_crystal_size_max 0.250
_exptl_crystal_size_mid 0.220
_exptl_crystal_size_min 0.200
_refine_diff_density_max 0.279
_refine_diff_density_min -0.364
_refine_diff_density_rms 0.038
_refine_ls_extinction_method none
_refine_ls_goodness_of_fit_ref 1.037
_refine_ls_hydrogen_treatment constr
_refine_ls_matrix_type full
_refine_ls_number_parameters 236
_refine_ls_number_reflns 4161
_refine_ls_number_restraints 0
_refine_ls_restrained_S_all 1.037
_refine_ls_R_factor_all 0.0517
_refine_ls_R_factor_gt 0.0415
_refine_ls_shift/su_max 0.003
_refine_ls_shift/su_mean 0.000
_refine_ls_structure_factor_coef Fsqd
_refine_ls_weighting_details 'w=1/[\s^2^(Fo^2^)+(0.0515P)^2^+0.3186P] where P=(Fo^2^+2Fc^2^)/3'
_refine_ls_weighting_scheme calc
_refine_ls_wR_factor_gt 0.1053
_refine_ls_wR_factor_ref 0.1133
_reflns_Friedel_coverage 0.000
_reflns_number_gt 3454
_reflns_number_total 4161
_reflns_threshold_expression 'I > 2\s(I)'
_cod_data_source_file c9qo00688e2.cif
_cod_data_source_block mo_20180411c_0m
_cod_database_code 1555010
_shelx_shelxl_version_number 2018/1
_shelx_space_group_comment
;
The symmetry employed for this shelxl refinement is uniquely defined
by the following loop, which should always be used as a source of
symmetry information in preference to the above space-group names.
They are only intended as comments.
;
_shelx_estimated_absorpt_t_min 0.920
_shelx_estimated_absorpt_t_max 0.935

loop_
_space_group_symop_operation_xyz
'x, y, z'
'-x, -y, -z'

loop_
_atom_site_label
_atom_site_type_symbol
_atom_site_fract_x
_atom_site_fract_y
_atom_site_fract_z
_atom_site_U_iso_or_equiv
_atom_site_adp_type
_atom_site_occupancy
_atom_site_site_symmetry_order
_atom_site_calc_flag
_atom_site_refinement_flags_posn
_atom_site_refinement_flags_adp
C1 C 0.4441(3) 0.8054(2) 0.84646(11) 0.0489(4) Uani 1 1 d . .
C2 C 0.6104(3) 0.9221(2) 0.84301(12) 0.0543(4) Uani 1 1 d . .
H2 H 0.627538 1.024242 0.874236 0.065 Uiso 1 1 calc R U
C3 C 0.7511(3) 0.88563(19) 0.79279(11) 0.0497(4) Uani 1 1 d . .
H3 H 0.863388 0.964155 0.789952 0.060 Uiso 1 1 calc R U
C4 C 0.7273(2) 0.73287(17) 0.74626(10) 0.0401(3) Uani 1 1 d . .
C5 C 0.5580(2) 0.61764(18) 0.75013(11) 0.0444(3) Uani 1 1 d . .
H5 H 0.539691 0.515404 0.718816 0.053 Uiso 1 1 calc R U
C6 C 0.4168(2) 0.65398(19) 0.80016(11) 0.0472(4) Uani 1 1 d . .
H6 H 0.303566 0.576470 0.802648 0.057 Uiso 1 1 calc R U
C7 C 0.8429(2) 0.50992(19) 0.62690(12) 0.0452(4) Uani 1 1 d . .
C8 C 0.7593(2) 0.4849(2) 0.53341(12) 0.0474(4) Uani 1 1 d . .
C9 C 0.7416(2) 0.30959(19) 0.50282(10) 0.0428(3) Uani 1 1 d . .
C10 C 0.6686(2) 0.2198(2) 0.42428(11) 0.0507(4) Uani 1 1 d . .
H10 H 0.619576 0.265374 0.378477 0.061 Uiso 1 1 calc R U
C11 C 0.6714(2) 0.0577(2) 0.41661(11) 0.0492(4) Uani 1 1 d . .
C12 C 0.7402(2) -0.0146(2) 0.48300(11) 0.0469(4) Uani 1 1 d . .
H12 H 0.738736 -0.124205 0.474871 0.056 Uiso 1 1 calc R U
C13 C 0.8124(2) 0.07860(19) 0.56275(11) 0.0427(3) Uani 1 1 d . .
H13 H 0.858724 0.031918 0.608856 0.051 Uiso 1 1 calc R U
C14 C 0.8140(2) 0.24137(18) 0.57221(10) 0.0385(3) Uani 1 1 d . .
C15 C 0.8770(2) 0.36800(18) 0.64851(10) 0.0404(3) Uani 1 1 d . .
C16 C 0.9625(2) 0.33728(18) 0.73195(10) 0.0419(3) Uani 1 1 d . .
C17 C 0.8973(3) 0.3815(2) 0.81406(11) 0.0518(4) Uani 1 1 d . .
H17 H 0.797395 0.430409 0.816137 0.062 Uiso 1 1 calc R U
C18 C 0.9791(3) 0.3535(2) 0.89199(12) 0.0597(5) Uani 1 1 d . .
H18 H 0.931144 0.380904 0.946029 0.072 Uiso 1 1 calc R U
C19 C 1.1315(3) 0.2853(2) 0.89173(12) 0.0594(5) Uani 1 1 d . .
C20 C 1.1955(3) 0.2396(2) 0.81000(12) 0.0540(4) Uani 1 1 d . .
H20 H 1.296408 0.191961 0.808342 0.065 Uiso 1 1 calc R U
C21 C 1.1119(2) 0.26383(19) 0.73105(11) 0.0460(4) Uani 1 1 d . .
H21 H 1.155631 0.230818 0.676975 0.055 Uiso 1 1 calc R U
C22 C 1.2265(5) 0.2645(4) 0.97852(16) 0.0989(10) Uani 1 1 d . .
H22A H 1.241574 0.361155 1.018852 0.148 Uiso 1 1 calc R U
H22B H 1.347693 0.245591 0.967282 0.148 Uiso 1 1 calc R U
H22C H 1.150491 0.173484 1.004468 0.148 Uiso 1 1 calc R U
Cl1 Cl 0.26523(9) 0.84874(8) 0.91012(4) 0.0854(2) Uani 1 1 d . .
F1 F 0.60087(18) -0.03495(16) 0.33963(7) 0.0734(3) Uani 1 1 d . .
O1 O 0.7198(2) 0.58581(16) 0.49034(10) 0.0683(4) Uani 1 1 d . .
S1 S 0.92172(6) 0.70171(5) 0.68702(4) 0.05603(15) Uani 1 1 d . .

loop_
_atom_site_aniso_label
_atom_site_aniso_U_11
_atom_site_aniso_U_22
_atom_site_aniso_U_33
_atom_site_aniso_U_23
_atom_site_aniso_U_13
_atom_site_aniso_U_12
C1 0.0599(10) 0.0468(9) 0.0434(8) 0.0063(7) 0.0083(7) 0.0186(7)
C2 0.0737(12) 0.0379(8) 0.0487(9) -0.0017(7) 0.0051(8) 0.0111(8)
C3 0.0567(10) 0.0341(8) 0.0532(9) 0.0051(7) 0.0013(7) 0.0020(7)
C4 0.0446(8) 0.0318(7) 0.0454(8) 0.0101(6) 0.0013(6) 0.0103(6)
C5 0.0459(8) 0.0303(7) 0.0564(9) 0.0027(6) 0.0011(7) 0.0090(6)
C6 0.0460(8) 0.0397(8) 0.0553(9) 0.0079(7) 0.0042(7) 0.0081(7)
C7 0.0445(8) 0.0367(8) 0.0577(9) 0.0114(7) 0.0111(7) 0.0132(6)
C8 0.0436(8) 0.0438(8) 0.0612(10) 0.0205(7) 0.0110(7) 0.0168(7)
C9 0.0422(8) 0.0450(8) 0.0472(8) 0.0167(7) 0.0093(6) 0.0172(6)
C10 0.0499(9) 0.0650(11) 0.0447(9) 0.0172(8) 0.0049(7) 0.0240(8)
C11 0.0469(9) 0.0612(10) 0.0414(8) 0.0010(7) 0.0051(7) 0.0183(8)
C12 0.0477(9) 0.0430(8) 0.0528(9) 0.0049(7) 0.0088(7) 0.0161(7)
C13 0.0476(8) 0.0402(8) 0.0449(8) 0.0112(6) 0.0056(6) 0.0170(6)
C14 0.0391(7) 0.0390(7) 0.0411(7) 0.0113(6) 0.0082(6) 0.0137(6)
C15 0.0399(7) 0.0383(7) 0.0457(8) 0.0102(6) 0.0093(6) 0.0120(6)
C16 0.0474(8) 0.0329(7) 0.0452(8) 0.0063(6) 0.0039(6) 0.0090(6)
C17 0.0592(10) 0.0492(9) 0.0498(9) 0.0041(7) 0.0092(8) 0.0188(8)
C18 0.0835(13) 0.0526(10) 0.0438(9) 0.0017(7) 0.0071(9) 0.0196(9)
C19 0.0875(14) 0.0429(9) 0.0475(9) 0.0024(7) -0.0109(9) 0.0180(9)
C20 0.0661(11) 0.0416(9) 0.0571(10) 0.0026(7) -0.0088(8) 0.0212(8)
C21 0.0558(9) 0.0383(8) 0.0459(8) 0.0027(6) 0.0023(7) 0.0165(7)
C22 0.154(3) 0.0989(19) 0.0570(13) -0.0013(12) -0.0279(15) 0.0638(19)
Cl1 0.0919(4) 0.0803(4) 0.0878(4) -0.0035(3) 0.0389(3) 0.0297(3)
F1 0.0826(8) 0.0877(9) 0.0515(6) -0.0121(6) -0.0086(5) 0.0325(7)
O1 0.0798(9) 0.0518(7) 0.0834(10) 0.0310(7) 0.0014(7) 0.0273(7)
S1 0.0469(2) 0.0359(2) 0.0837(3) 0.0051(2) 0.0159(2) 0.00666(17)

loop_
_atom_type_symbol
_atom_type_description
_atom_type_scat_dispersion_real
_atom_type_scat_dispersion_imag
_atom_type_scat_source
C C 0.0033 0.0016 'International Tables Vol C Tables 4.2.6.8 and 6.1.1.4'
H H 0.0000 0.0000 'International Tables Vol C Tables 4.2.6.8 and 6.1.1.4'
O O 0.0106 0.0060 'International Tables Vol C Tables 4.2.6.8 and 6.1.1.4'
F F 0.0171 0.0103 'International Tables Vol C Tables 4.2.6.8 and 6.1.1.4'
Cl Cl 0.1484 0.1585 'International Tables Vol C Tables 4.2.6.8 and 6.1.1.4'
S S 0.1246 0.1234 'International Tables Vol C Tables 4.2.6.8 and 6.1.1.4'

loop_
_geom_angle_atom_site_label_1
_geom_angle_atom_site_label_2
_geom_angle_atom_site_label_3
_geom_angle
C2 C1 C6 120.88(16)
C2 C1 Cl1 119.92(13)
C6 C1 Cl1 119.20(14)
C1 C2 C3 119.24(15)
C1 C2 H2 120.4
C3 C2 H2 120.4
C2 C3 C4 120.82(16)
C2 C3 H3 119.6
C4 C3 H3 119.6
C5 C4 C3 118.95(15)
C5 C4 S1 125.18(12)
C3 C4 S1 115.86(12)
C6 C5 C4 120.31(14)
C6 C5 H5 119.8
C4 C5 H5 119.8
C1 C6 C5 119.78(15)
C1 C6 H6 120.1
C5 C6 H6 120.1
C15 C7 C8 108.98(14)
C15 C7 S1 126.81(14)
C8 C7 S1 123.18(11)
O1 C8 C9 126.98(17)
O1 C8 C7 127.53(17)
C9 C8 C7 105.45(12)
C10 C9 C14 122.00(15)
C10 C9 C8 130.52(14)
C14 C9 C8 107.47(14)
C9 C10 C11 116.49(15)
C9 C10 H10 121.8
C11 C10 H10 121.8
F1 C11 C12 118.32(16)
F1 C11 C10 118.16(15)
C12 C11 C10 123.51(16)
C11 C12 C13 119.10(15)
C11 C12 H12 120.4
C13 C12 H12 120.4
C14 C13 C12 118.89(14)
C14 C13 H13 120.6
C12 C13 H13 120.6
C13 C14 C9 119.99(15)
C13 C14 C15 131.01(14)
C9 C14 C15 108.97(13)
C7 C15 C16 127.88(15)
C7 C15 C14 109.10(14)
C16 C15 C14 123.02(13)
C21 C16 C17 118.31(15)
C21 C16 C15 120.71(14)
C17 C16 C15 120.98(14)
C18 C17 C16 120.64(17)
C18 C17 H17 119.7
C16 C17 H17 119.7
C17 C18 C19 121.36(17)
C17 C18 H18 119.3
C19 C18 H18 119.3
C18 C19 C20 118.07(17)
C18 C19 C22 120.5(2)
C20 C19 C22 121.5(2)
C21 C20 C19 121.15(17)
C21 C20 H20 119.4
C19 C20 H20 119.4
C20 C21 C16 120.42(16)
C20 C21 H21 119.8
C16 C21 H21 119.8
C19 C22 H22A 109.5
C19 C22 H22B 109.5
H22A C22 H22B 109.5
C19 C22 H22C 109.5
H22A C22 H22C 109.5
H22B C22 H22C 109.5
C7 S1 C4 105.45(7)

loop_
_geom_bond_atom_site_label_1
_geom_bond_atom_site_label_2
_geom_bond_distance
C1 C2 1.377(3)
C1 C6 1.377(2)
C1 Cl1 1.7401(17)
C2 C3 1.377(3)
C2 H2 0.9300
C3 C4 1.391(2)
C3 H3 0.9300
C4 C5 1.388(2)
C4 S1 1.7670(16)
C5 C6 1.378(2)
C5 H5 0.9300
C6 H6 0.9300
C7 C15 1.363(2)
C7 C8 1.499(2)
C7 S1 1.7507(17)
C8 O1 1.2113(19)
C8 C9 1.497(2)
C9 C10 1.369(2)
C9 C14 1.399(2)
C10 C11 1.384(3)
C10 H10 0.9300
C11 F1 1.355(2)
C11 C12 1.372(2)
C12 C13 1.393(2)
C12 H12 0.9300
C13 C14 1.381(2)
C13 H13 0.9300
C14 C15 1.483(2)
C15 C16 1.466(2)
C16 C21 1.392(2)
C16 C17 1.393(2)
C17 C18 1.374(3)
C17 H17 0.9300
C18 C19 1.384(3)
C18 H18 0.9300
C19 C20 1.388(3)
C19 C22 1.513(3)
C20 C21 1.382(2)
C20 H20 0.9300
C21 H21 0.9300
C22 H22A 0.9600
C22 H22B 0.9600
C22 H22C 0.9600
